data_7108250
loop_
_publ_author_name
'Shufang Xue'
'Lang Zhao'
'Yun-Nan Guo'
'Peng Zhang'
'Jinkui Tang'

_publ_section_title
;
 The use of a versatile o-vanilloyl hydrazone ligand to prepare SMM-like
 Dy3 molecular cluster pair
;
_journal_name_full Chem.Commun.
_journal_page_first 8946
_journal_paper_doi 10.1039/c2cc34737g
_journal_volume 48
_journal_year 2012
_chemical_formula_sum 'C136 H154 Dy6 N40 O40 S2'
_chemical_formula_weight 4028.11
_chemical_name_systematic
;
?
;
_space_group_IT_number 14
_symmetry_cell_setting monoclinic
_symmetry_space_group_name_Hall '-P 2yn'
_symmetry_space_group_name_H-M 'P 1 21/n 1'
_atom_sites_solution_hydrogens geom
_atom_sites_solution_primary direct
_atom_sites_solution_secondary difmap
_audit_creation_method SHELXL-97
_cell_angle_alpha 90.00
_cell_angle_beta 91.4970(10)
_cell_angle_gamma 90.00
_cell_formula_units_Z 2
_cell_length_a 15.3269(8)
_cell_length_b 27.9952(13)
_cell_length_c 18.0851(8)
_cell_measurement_reflns_used 9971
_cell_measurement_temperature 191(2)
_cell_measurement_theta_max 25.05
_cell_measurement_theta_min 2.56
_cell_volume 7757.3(6)
_computing_cell_refinement 'Bruker SMART'
_computing_data_collection 'Bruker SMART'
_computing_data_reduction 'Bruker SAINT'
_computing_molecular_graphics 'Bruker SHELXTL'
_computing_publication_material 'Bruker SHELXTL'
_computing_structure_refinement 'SHELXL-97 (Sheldrick, 1997)'
_computing_structure_solution 'SHELXS-97 (Sheldrick, 1990)'
_diffrn_ambient_temperature 191(2)
_diffrn_measured_fraction_theta_full 0.998
_diffrn_measured_fraction_theta_max 0.998
_diffrn_radiation_monochromator graphite
_diffrn_radiation_source 'fine-focus sealed tube'
_diffrn_radiation_type MoK\a
_diffrn_radiation_wavelength 0.71073
_diffrn_reflns_av_R_equivalents 0.0594
_diffrn_reflns_av_sigmaI/netI 0.0736
_diffrn_reflns_limit_h_max 15
_diffrn_reflns_limit_h_min -18
_diffrn_reflns_limit_k_max 30
_diffrn_reflns_limit_k_min -33
_diffrn_reflns_limit_l_max 12
_diffrn_reflns_limit_l_min -21
_diffrn_reflns_number 39361
_diffrn_reflns_theta_full 25.08
_diffrn_reflns_theta_max 25.08
_diffrn_reflns_theta_min 1.34
_exptl_absorpt_coefficient_mu 2.970
_exptl_absorpt_correction_T_max 0.6022
_exptl_absorpt_correction_T_min 0.4901
_exptl_absorpt_correction_type multi-scan
_exptl_absorpt_process_details 'SADABS; Bruker, 2000'
_exptl_crystal_colour yellow
_exptl_crystal_density_diffrn 1.725
_exptl_crystal_density_method 'not measured'
_exptl_crystal_description rectangle
_exptl_crystal_F_000 3996
_exptl_crystal_size_max 0.28
_exptl_crystal_size_mid 0.21
_exptl_crystal_size_min 0.19
_refine_diff_density_max 2.656
_refine_diff_density_min -1.109
_refine_diff_density_rms 0.263
_refine_ls_extinction_method none
_refine_ls_goodness_of_fit_ref 1.109
_refine_ls_hydrogen_treatment constr
_refine_ls_matrix_type full
_refine_ls_number_parameters 1019
_refine_ls_number_reflns 13772
_refine_ls_number_restraints 0
_refine_ls_restrained_S_all 1.109
_refine_ls_R_factor_all 0.0950
_refine_ls_R_factor_gt 0.0577
_refine_ls_shift/su_max 0.002
_refine_ls_shift/su_mean 0.000
_refine_ls_structure_factor_coef Fsqd
_refine_ls_weighting_details 'calc w=1/[\s^2^(Fo^2^)+(0.0692P)^2^+29.3800P] where P=(Fo^2^+2Fc^2^)/3'
_refine_ls_weighting_scheme calc
_refine_ls_wR_factor_gt 0.1353
_refine_ls_wR_factor_ref 0.1595
_reflns_number_gt 9538
_reflns_number_total 13772
_reflns_threshold_expression >2sigma(I)
_cod_data_source_file c2cc34737g.txt
_cod_data_source_block xuesfy11113005_111215_0m
_cod_original_sg_symbol_H-M P2(1)/n
_cod_database_code 7108250

loop_
_symmetry_equiv_pos_as_xyz
'x, y, z'
'-x+1/2, y+1/2, -z+1/2'
'-x, -y, -z'
'x-1/2, -y-1/2, z-1/2'

loop_
_atom_site_label
_atom_site_type_symbol
_atom_site_fract_x
_atom_site_fract_y
_atom_site_fract_z
_atom_site_U_iso_or_equiv
_atom_site_adp_type
_atom_site_occupancy
_atom_site_symmetry_multiplicity
_atom_site_calc_flag
_atom_site_refinement_flags
Dy1 Dy 0.89958(3) 0.094973(16) 0.41777(2) 0.02887(13) Uani 1 1 d .
Dy2 Dy 0.83363(3) 0.023038(16) 0.26074(2) 0.02909(13) Uani 1 1 d .
Dy3 Dy 0.58427(3) 0.029268(17) 0.27013(3) 0.03278(14) Uani 1 1 d .
N1 N 0.9306(5) 0.1651(3) 0.5115(4) 0.0333(19) Uani 1 1 d .
N2 N 0.8756(6) 0.1769(3) 0.3737(4) 0.036(2) Uani 1 1 d .
N3 N 0.8319(5) 0.1852(3) 0.3049(4) 0.036(2) Uani 1 1 d .
N4 N 0.8802(7) 0.2588(3) 0.3821(6) 0.063(3) Uani 1 1 d .
H4A H 0.8566 0.2624 0.3375 0.075 Uiso 1 1 calc R
H4B H 0.8944 0.2840 0.4088 0.075 Uiso 1 1 calc R
N5 N 1.0510(5) 0.1234(3) 0.3820(4) 0.0330(19) Uani 1 1 d .
N6 N 1.0284(5) 0.0688(3) 0.4952(4) 0.0289(18) Uani 1 1 d .
N7 N 1.0087(5) 0.0422(3) 0.5576(4) 0.0285(18) Uani 1 1 d .
H7 H 1.0497 0.0318 0.5885 0.034 Uiso 1 1 calc R
N8 N 1.1618(5) 0.0888(3) 0.5524(5) 0.040(2) Uani 1 1 d .
H8A H 1.1519 0.0716 0.5921 0.048 Uiso 1 1 calc R
H8B H 1.2109 0.1048 0.5491 0.048 Uiso 1 1 calc R
N9 N 0.4719(5) 0.0219(3) 0.3708(4) 0.038(2) Uani 1 1 d .
N10 N 0.5774(5) -0.0470(3) 0.3376(4) 0.0319(19) Uani 1 1 d .
N11 N 0.6339(5) -0.0846(3) 0.3174(4) 0.0340(19) Uani 1 1 d .
N12 N 0.4844(6) -0.1058(3) 0.3844(5) 0.044(2) Uani 1 1 d .
H12A H 0.5164 -0.1296 0.3684 0.052 Uiso 1 1 calc R
H12B H 0.4364 -0.1118 0.4084 0.052 Uiso 1 1 calc R
N13 N 0.5377(5) 0.1196(3) 0.2732(5) 0.041(2) Uani 1 1 d .
N14 N 0.4452(6) 0.0514(3) 0.2095(5) 0.043(2) Uani 1 1 d .
N15 N 0.3926(6) 0.0170(4) 0.1763(5) 0.047(2) Uani 1 1 d .
N16 N 0.3357(6) 0.1031(4) 0.1674(6) 0.063(3) Uani 1 1 d .
H16A H 0.3076 0.0795 0.1453 0.076 Uiso 1 1 calc R
H16B H 0.3144 0.1323 0.1651 0.076 Uiso 1 1 calc R
N17 N 0.8395(6) 0.0078(4) 0.1310(5) 0.052(3) Uani 1 1 d .
N18 N 0.2062(14) 0.1762(7) 0.1150(10) 0.147(8) Uani 1 1 d .
N19 N 0.6187(10) 0.8545(4) 0.0331(6) 0.086(4) Uani 1 1 d .
N20 N 0.2110(12) 0.7771(7) 0.2580(11) 0.141(7) Uani 1 1 d .
O1 O 0.8589(4) 0.1044(2) 0.2913(3) 0.0338(16) Uani 1 1 d .
O2 O 0.7112(4) 0.0670(2) 0.2316(3) 0.0332(16) Uani 1 1 d .
O3 O 0.6031(4) 0.0661(2) 0.1214(4) 0.0380(17) Uani 1 1 d .
O4 O 0.8673(4) 0.0508(2) 0.5267(3) 0.0335(16) Uani 1 1 d .
O5 O 0.9527(4) 0.0286(2) 0.3483(3) 0.0286(14) Uani 1 1 d .
O6 O 0.9829(4) 0.0543(2) 0.2139(3) 0.0381(17) Uani 1 1 d .
O7 O 0.7047(4) -0.0239(2) 0.2570(3) 0.0326(15) Uani 1 1 d .
O8 O 0.8779(4) -0.0504(2) 0.2867(4) 0.0349(16) Uani 1 1 d .
O9 O 0.9995(5) -0.1148(3) 0.2351(4) 0.0498(19) Uani 1 1 d .
O10 O 0.5170(5) -0.0290(3) 0.1956(4) 0.0443(18) Uani 1 1 d .
O11 O 0.5017(5) -0.1192(3) 0.1866(5) 0.057(2) Uani 1 1 d .
H11 H 0.5275 -0.0933 0.1961 0.086 Uiso 1 1 calc .
O12 O 0.4200(6) -0.1932(3) 0.1382(5) 0.070(3) Uani 1 1 d .
O13 O 0.7484(4) 0.1058(2) 0.4317(3) 0.0332(15) Uani 1 1 d .
O14 O 0.7865(4) 0.0384(2) 0.3807(3) 0.0285(14) Uani 1 1 d .
O15 O 0.6457(4) 0.0593(2) 0.3784(3) 0.0329(15) Uani 1 1 d .
O16 O 0.6874(5) 0.8519(3) 0.4247(4) 0.051(2) Uani 1 1 d .
H16 H 0.6541 0.8490 0.4606 0.076 Uiso 1 1 calc .
O17 O 0.5302(6) 0.8055(3) 0.2958(5) 0.073(3) Uani 1 1 d .
H17 H 0.5118 0.8190 0.2569 0.110 Uiso 1 1 calc .
O18 O 0.4747(14) 0.2697(7) 0.4503(10) 0.200(8) Uani 1 1 d .
H18 H 0.4966 0.2644 0.4926 0.300 Uiso 1 1 calc .
O19 O 0.6379(7) 0.1530(3) 0.5150(6) 0.097(4) Uani 1 1 d .
H19 H 0.6645 0.1371 0.4832 0.145 Uiso 1 1 calc .
O20 O 0.4522(9) 0.1780(5) 0.4705(7) 0.131(5) Uani 1 1 d .
S1 S 0.8634(4) -0.0141(3) -0.0154(2) 0.141(3) Uani 1 1 d .
C1 C 0.9319(7) 0.2095(3) 0.4855(5) 0.034(2) Uani 1 1 d .
C2 C 0.9644(8) 0.2476(4) 0.5255(6) 0.053(3) Uani 1 1 d .
H2 H 0.9636 0.2788 0.5049 0.063 Uiso 1 1 calc R
C3 C 0.9975(10) 0.2401(4) 0.5945(7) 0.068(4) Uani 1 1 d .
H3A H 1.0223 0.2658 0.6221 0.081 Uiso 1 1 calc R
C4 C 0.9952(9) 0.1948(4) 0.6247(6) 0.058(3) Uani 1 1 d .
H4 H 1.0157 0.1886 0.6738 0.070 Uiso 1 1 calc R
C5 C 0.9617(7) 0.1594(4) 0.5804(5) 0.038(2) Uani 1 1 d .
H5 H 0.9606 0.1280 0.6005 0.046 Uiso 1 1 calc R
C6 C 0.8944(6) 0.2151(4) 0.4090(5) 0.035(2) Uani 1 1 d .
C7 C 0.8238(7) 0.1444(4) 0.2693(6) 0.041(3) Uani 1 1 d .
C8 C 0.7671(7) 0.1444(3) 0.2008(6) 0.040(3) Uani 1 1 d .
C9 C 0.7132(6) 0.1056(3) 0.1879(5) 0.032(2) Uani 1 1 d .
C10 C 0.6537(7) 0.1062(4) 0.1260(6) 0.043(3) Uani 1 1 d .
C11 C 0.6492(9) 0.1451(4) 0.0813(6) 0.062(4) Uani 1 1 d .
H11A H 0.6097 0.1455 0.0400 0.074 Uiso 1 1 calc R
C12 C 0.7027(10) 0.1843(4) 0.0960(7) 0.077(5) Uani 1 1 d .
H12 H 0.6984 0.2116 0.0649 0.092 Uiso 1 1 calc R
C13 C 0.7618(9) 0.1843(4) 0.1548(7) 0.064(4) Uani 1 1 d .
H13 H 0.7985 0.2111 0.1639 0.077 Uiso 1 1 calc R
C14 C 0.5437(8) 0.0632(4) 0.0590(6) 0.054(3) Uani 1 1 d .
H14A H 0.5031 0.0902 0.0599 0.081 Uiso 1 1 calc R
H14B H 0.5109 0.0332 0.0611 0.081 Uiso 1 1 calc R
H14C H 0.5766 0.0643 0.0132 0.081 Uiso 1 1 calc R
C15 C 1.1207(7) 0.1180(3) 0.4281(6) 0.036(2) Uani 1 1 d .
C16 C 1.2024(7) 0.1360(4) 0.4135(6) 0.045(3) Uani 1 1 d .
H16C H 1.2486 0.1340 0.4494 0.054 Uiso 1 1 calc R
C17 C 1.2152(8) 0.1567(5) 0.3460(6) 0.055(3) Uani 1 1 d .
H17A H 1.2715 0.1681 0.3340 0.066 Uiso 1 1 calc R
C18 C 1.1472(8) 0.1610(4) 0.2955(6) 0.051(3) Uani 1 1 d .
H18A H 1.1554 0.1743 0.2478 0.061 Uiso 1 1 calc R
C19 C 1.0653(7) 0.1450(4) 0.3173(6) 0.044(3) Uani 1 1 d .
H19A H 1.0169 0.1496 0.2842 0.053 Uiso 1 1 calc R
C20 C 1.1023(6) 0.0904(3) 0.4972(5) 0.029(2) Uani 1 1 d .
C21 C 0.9244(6) 0.0333(3) 0.5682(5) 0.030(2) Uani 1 1 d .
C22 C 1.0972(6) -0.0056(3) 0.3654(5) 0.032(2) Uani 1 1 d .
C23 C 1.0328(6) 0.0196(3) 0.3248(5) 0.025(2) Uani 1 1 d .
C24 C 1.0565(7) 0.0349(4) 0.2523(5) 0.039(3) Uani 1 1 d .
C25 C 1.1385(7) 0.0318(4) 0.2268(6) 0.044(3) Uani 1 1 d .
H25 H 1.1521 0.0441 0.1795 0.053 Uiso 1 1 calc R
C26 C 1.2031(7) 0.0100(4) 0.2719(6) 0.045(3) Uani 1 1 d .
H26 H 1.2615 0.0081 0.2559 0.054 Uiso 1 1 calc R
C27 C 1.1813(7) -0.0087(4) 0.3395(5) 0.037(2) Uani 1 1 d .
H27 H 1.2250 -0.0242 0.3690 0.044 Uiso 1 1 calc R
C28 C 0.9979(8) 0.0791(4) 0.1466(6) 0.048(3) Uani 1 1 d .
H28A H 1.0399 0.1049 0.1558 0.071 Uiso 1 1 calc R
H28B H 0.9428 0.0925 0.1275 0.071 Uiso 1 1 calc R
H28C H 1.0212 0.0568 0.1103 0.071 Uiso 1 1 calc R
C29 C 0.4543(6) -0.0212(3) 0.3992(5) 0.031(2) Uani 1 1 d .
C30 C 0.3980(7) -0.0269(4) 0.4568(6) 0.041(3) Uani 1 1 d .
H30 H 0.3869 -0.0579 0.4757 0.049 Uiso 1 1 calc R
C31 C 0.3576(7) 0.0124(4) 0.4868(6) 0.040(3) Uani 1 1 d .
H31 H 0.3169 0.0088 0.5252 0.048 Uiso 1 1 calc R
C32 C 0.3778(7) 0.0566(4) 0.4598(6) 0.042(3) Uani 1 1 d .
H32 H 0.3536 0.0846 0.4806 0.050 Uiso 1 1 calc R
C33 C 0.4327(7) 0.0596(4) 0.4028(6) 0.042(3) Uani 1 1 d .
H33 H 0.4447 0.0904 0.3837 0.050 Uiso 1 1 calc R
C34 C 0.5089(7) -0.0603(3) 0.3720(5) 0.034(2) Uani 1 1 d .
C35 C 0.6967(6) -0.0685(4) 0.2769(5) 0.031(2) Uani 1 1 d .
C36 C 0.7629(6) -0.1038(3) 0.2534(5) 0.033(2) Uani 1 1 d .
C37 C 0.8511(6) -0.0917(3) 0.2560(5) 0.033(2) Uani 1 1 d .
C38 C 0.9120(7) -0.1245(4) 0.2286(6) 0.044(3) Uani 1 1 d .
C39 C 0.8847(8) -0.1685(4) 0.2033(7) 0.053(3) Uani 1 1 d .
H39 H 0.9265 -0.1908 0.1863 0.064 Uiso 1 1 calc R
C40 C 0.7964(8) -0.1810(4) 0.2022(7) 0.057(3) Uani 1 1 d .
H40 H 0.7779 -0.2116 0.1851 0.068 Uiso 1 1 calc R
C41 C 0.7369(7) -0.1483(4) 0.2263(6) 0.047(3) Uani 1 1 d .
H41 H 0.6766 -0.1562 0.2244 0.057 Uiso 1 1 calc R
C42 C 1.0258(9) -0.0820(5) 0.1813(8) 0.076(4) Uani 1 1 d .
H42A H 1.0295 -0.0982 0.1334 0.113 Uiso 1 1 calc R
H42B H 1.0831 -0.0689 0.1955 0.113 Uiso 1 1 calc R
H42C H 0.9831 -0.0561 0.1773 0.113 Uiso 1 1 calc R
C43 C 0.4606(8) 0.1328(4) 0.2404(6) 0.047(3) Uani 1 1 d .
C44 C 0.4331(8) 0.1804(4) 0.2418(6) 0.053(3) Uani 1 1 d .
H44 H 0.3795 0.1893 0.2181 0.063 Uiso 1 1 calc R
C45 C 0.4825(9) 0.2137(5) 0.2770(8) 0.068(4) Uani 1 1 d .
H45 H 0.4630 0.2459 0.2801 0.081 Uiso 1 1 calc R
C46 C 0.5617(9) 0.2003(4) 0.3083(8) 0.066(4) Uani 1 1 d .
H46 H 0.5988 0.2233 0.3318 0.080 Uiso 1 1 calc R
C47 C 0.5858(8) 0.1535(4) 0.3050(6) 0.050(3) Uani 1 1 d .
H47 H 0.6405 0.1447 0.3268 0.060 Uiso 1 1 calc R
C48 C 0.4125(7) 0.0946(4) 0.2054(6) 0.046(3) Uani 1 1 d .
C49 C 0.4332(7) -0.0229(4) 0.1733(6) 0.042(3) Uani 1 1 d .
C50 C 0.3893(8) -0.0652(4) 0.1453(6) 0.048(3) Uani 1 1 d .
C51 C 0.4238(7) -0.1099(4) 0.1537(6) 0.044(3) Uani 1 1 d .
C52 C 0.3770(9) -0.1509(5) 0.1286(7) 0.058(3) Uani 1 1 d .
C53 C 0.2956(9) -0.1455(5) 0.0957(9) 0.075(4) Uani 1 1 d .
H53 H 0.2627 -0.1726 0.0803 0.090 Uiso 1 1 calc R
C54 C 0.2619(9) -0.0994(5) 0.0850(8) 0.072(4) Uani 1 1 d .
H54 H 0.2078 -0.0953 0.0590 0.087 Uiso 1 1 calc R
C55 C 0.3050(8) -0.0606(5) 0.1110(7) 0.062(4) Uani 1 1 d .
H55 H 0.2789 -0.0299 0.1064 0.075 Uiso 1 1 calc R
C56 C 0.3746(10) -0.2347(4) 0.1137(9) 0.080(4) Uani 1 1 d .
H56A H 0.3161 -0.2350 0.1344 0.121 Uiso 1 1 calc R
H56B H 0.4066 -0.2632 0.1302 0.121 Uiso 1 1 calc R
H56C H 0.3695 -0.2345 0.0596 0.121 Uiso 1 1 calc R
C57 C 0.7246(6) 0.0672(3) 0.3972(5) 0.031(2) Uani 1 1 d .
C58 C 0.8491(9) -0.0008(6) 0.0706(7) 0.069(4) Uani 1 1 d .
C59 C 0.1439(18) 0.1553(11) -0.0161(12) 0.220(17) Uani 1 1 d .
H59A H 0.0843 0.1675 -0.0233 0.330 Uiso 1 1 calc R
H59B H 0.1438 0.1205 -0.0218 0.330 Uiso 1 1 calc R
H59C H 0.1817 0.1696 -0.0529 0.330 Uiso 1 1 calc R
C60 C 0.1765(14) 0.1678(8) 0.0584(12) 0.121(8) Uani 1 1 d .
C61 C 0.6556(10) 0.9412(5) 0.0671(7) 0.071(4) Uani 1 1 d .
H61A H 0.6089 0.9545 0.0969 0.107 Uiso 1 1 calc R
H61B H 0.6617 0.9605 0.0223 0.107 Uiso 1 1 calc R
H61C H 0.7107 0.9418 0.0960 0.107 Uiso 1 1 calc R
C62 C 0.6343(9) 0.8923(5) 0.0468(7) 0.060(3) Uani 1 1 d .
C63 C 0.2345(13) 0.8657(6) 0.2947(12) 0.124(7) Uani 1 1 d .
H63A H 0.2377 0.8849 0.2495 0.186 Uiso 1 1 calc R
H63B H 0.2886 0.8694 0.3241 0.186 Uiso 1 1 calc R
H63C H 0.1850 0.8764 0.3236 0.186 Uiso 1 1 calc R
C64 C 0.2227(12) 0.8157(8) 0.2751(12) 0.106(6) Uani 1 1 d .
C65 C 0.7194(10) 0.8062(4) 0.4043(8) 0.072(4) Uani 1 1 d .
H65A H 0.7729 0.8100 0.3764 0.108 Uiso 1 1 calc R
H65B H 0.6753 0.7897 0.3735 0.108 Uiso 1 1 calc R
H65C H 0.7320 0.7873 0.4489 0.108 Uiso 1 1 calc R
C66 C 0.4857(10) 0.7617(5) 0.3047(9) 0.084(5) Uani 1 1 d .
H66A H 0.5026 0.7476 0.3526 0.126 Uiso 1 1 calc R
H66B H 0.5011 0.7398 0.2649 0.126 Uiso 1 1 calc R
H66C H 0.4226 0.7674 0.3028 0.126 Uiso 1 1 calc R
C67 C 0.403(3) 0.298(2) 0.456(3) 0.47(5) Uani 1 1 d .
H67A H 0.3672 0.2955 0.4109 0.698 Uiso 1 1 calc .
H67B H 0.4212 0.3309 0.4644 0.698 Uiso 1 1 calc .
H67C H 0.3690 0.2869 0.4984 0.698 Uiso 1 1 calc .
C68 C 0.6773(13) 0.1984(5) 0.5230(11) 0.119(7) Uani 1 1 d .
H68A H 0.6505 0.2156 0.5638 0.179 Uiso 1 1 calc R
H68B H 0.6688 0.2166 0.4771 0.179 Uiso 1 1 calc R
H68C H 0.7399 0.1944 0.5338 0.179 Uiso 1 1 calc R

loop_
_atom_site_aniso_label
_atom_site_aniso_U_11
_atom_site_aniso_U_22
_atom_site_aniso_U_33
_atom_site_aniso_U_23
_atom_site_aniso_U_13
_atom_site_aniso_U_12
Dy1 0.0308(3) 0.0250(3) 0.0301(3) 0.00311(19) -0.01160(19) 0.0000(2)
Dy2 0.0296(3) 0.0300(3) 0.0271(3) 0.00201(19) -0.00941(18) -0.0002(2)
Dy3 0.0285(3) 0.0346(3) 0.0348(3) 0.0045(2) -0.00935(19) 0.0011(2)
N1 0.035(5) 0.032(5) 0.032(5) -0.001(4) -0.008(4) 0.001(4)
N2 0.046(5) 0.026(5) 0.037(5) 0.003(4) -0.020(4) -0.004(4)
N3 0.040(5) 0.028(5) 0.038(5) 0.006(4) -0.010(4) -0.001(4)
N4 0.087(8) 0.035(6) 0.064(7) 0.012(5) -0.036(6) -0.002(5)
N5 0.044(5) 0.027(4) 0.027(4) 0.005(3) -0.002(4) 0.000(4)
N6 0.031(5) 0.025(4) 0.030(4) -0.001(3) -0.011(3) -0.001(4)
N7 0.029(5) 0.029(4) 0.027(4) 0.007(3) -0.009(3) 0.002(4)
N8 0.030(5) 0.045(5) 0.043(5) 0.013(4) -0.006(4) -0.009(4)
N9 0.039(5) 0.034(5) 0.038(5) 0.002(4) -0.012(4) 0.002(4)
N10 0.030(5) 0.035(5) 0.031(5) 0.000(4) -0.011(4) 0.000(4)
N11 0.032(5) 0.033(5) 0.037(5) -0.002(4) -0.010(4) -0.001(4)
N12 0.042(6) 0.030(5) 0.060(6) 0.004(4) 0.005(4) -0.004(4)
N13 0.031(5) 0.044(5) 0.047(5) 0.013(4) -0.005(4) 0.011(4)
N14 0.038(5) 0.047(6) 0.043(5) 0.005(4) -0.001(4) 0.001(5)
N15 0.036(5) 0.059(7) 0.046(6) -0.005(5) 0.000(4) 0.002(5)
N16 0.039(6) 0.065(7) 0.084(8) 0.021(6) -0.016(5) 0.010(5)
N17 0.048(6) 0.070(7) 0.038(6) -0.002(5) -0.002(5) -0.006(5)
N18 0.18(2) 0.162(17) 0.094(13) 0.026(12) -0.017(13) 0.094(14)
N19 0.152(14) 0.042(7) 0.064(8) 0.011(6) -0.001(8) -0.011(8)
N20 0.115(15) 0.110(15) 0.20(2) -0.019(14) 0.017(13) -0.024(12)
O1 0.043(4) 0.026(4) 0.032(4) 0.004(3) -0.017(3) 0.001(3)
O2 0.028(4) 0.033(4) 0.038(4) 0.011(3) -0.013(3) 0.001(3)
O3 0.042(4) 0.035(4) 0.037(4) 0.008(3) -0.016(3) -0.006(3)
O4 0.024(4) 0.042(4) 0.034(4) 0.008(3) -0.011(3) 0.002(3)
O5 0.029(4) 0.030(4) 0.027(3) 0.003(3) -0.008(3) -0.005(3)
O6 0.036(4) 0.046(4) 0.031(4) 0.012(3) -0.003(3) 0.001(3)
O7 0.030(4) 0.030(4) 0.037(4) 0.004(3) -0.010(3) -0.001(3)
O8 0.032(4) 0.026(4) 0.045(4) -0.005(3) -0.017(3) 0.003(3)
O9 0.035(5) 0.046(5) 0.068(5) 0.000(4) -0.007(4) 0.004(4)
O10 0.039(4) 0.054(5) 0.039(4) 0.000(3) -0.011(3) -0.008(4)
O11 0.051(5) 0.048(5) 0.072(6) 0.008(4) -0.016(4) -0.003(4)
O12 0.074(6) 0.038(5) 0.098(7) -0.004(5) -0.022(5) -0.009(5)
O13 0.036(4) 0.026(4) 0.037(4) -0.002(3) -0.008(3) -0.001(3)
O14 0.027(4) 0.024(3) 0.033(4) 0.001(3) -0.012(3) 0.002(3)
O15 0.027(4) 0.036(4) 0.035(4) 0.002(3) -0.004(3) -0.001(3)
O16 0.059(5) 0.036(4) 0.057(5) -0.006(4) -0.003(4) 0.004(4)
O17 0.093(7) 0.043(5) 0.082(7) 0.001(4) -0.021(5) -0.003(5)
O18 0.20(2) 0.22(2) 0.185(18) -0.012(15) 0.041(15) -0.021(16)
O19 0.105(9) 0.045(6) 0.145(10) -0.017(6) 0.075(7) -0.017(6)
O20 0.122(11) 0.136(12) 0.134(11) 0.020(9) 0.015(9) -0.004(9)
S1 0.109(4) 0.260(7) 0.053(3) -0.046(4) -0.003(2) 0.066(4)
C1 0.039(6) 0.025(5) 0.037(6) 0.000(4) 0.002(5) 0.002(5)
C2 0.076(9) 0.028(6) 0.053(8) -0.001(5) -0.018(6) -0.014(6)
C3 0.102(11) 0.038(7) 0.061(9) -0.014(6) -0.033(8) 0.007(7)
C4 0.099(11) 0.046(7) 0.029(6) -0.008(5) -0.016(6) -0.009(7)
C5 0.042(6) 0.039(6) 0.034(6) -0.003(5) 0.005(5) 0.008(5)
C6 0.032(6) 0.032(6) 0.041(6) 0.007(5) -0.014(4) 0.007(5)
C7 0.043(7) 0.037(6) 0.040(6) 0.017(5) -0.012(5) -0.003(5)
C8 0.044(7) 0.027(6) 0.048(7) 0.015(5) -0.020(5) -0.002(5)
C9 0.038(6) 0.037(6) 0.021(5) 0.009(4) -0.006(4) 0.008(5)
C10 0.043(7) 0.050(7) 0.035(6) 0.011(5) -0.012(5) -0.005(5)
C11 0.075(9) 0.059(8) 0.048(7) 0.028(6) -0.039(6) -0.008(7)
C12 0.111(12) 0.049(8) 0.068(9) 0.036(7) -0.062(8) -0.030(8)
C13 0.081(10) 0.037(7) 0.074(9) 0.024(6) -0.039(7) -0.016(6)
C14 0.052(8) 0.069(8) 0.040(7) 0.010(6) -0.021(5) -0.016(6)
C15 0.039(6) 0.027(5) 0.043(6) 0.013(4) -0.005(5) -0.010(5)
C16 0.043(7) 0.046(7) 0.045(7) 0.019(5) -0.002(5) -0.004(5)
C17 0.034(7) 0.076(9) 0.055(8) 0.013(7) 0.001(6) 0.004(6)
C18 0.055(8) 0.057(8) 0.042(7) 0.011(6) 0.013(6) -0.009(6)
C19 0.051(7) 0.046(7) 0.035(6) 0.001(5) -0.003(5) -0.002(6)
C20 0.026(5) 0.029(5) 0.032(5) 0.002(4) -0.011(4) 0.005(4)
C21 0.028(5) 0.027(5) 0.035(6) 0.003(4) -0.009(4) -0.001(4)
C22 0.031(6) 0.029(5) 0.036(6) 0.002(4) -0.005(4) -0.006(4)
C23 0.020(5) 0.026(5) 0.029(5) -0.001(4) 0.000(4) -0.001(4)
C24 0.052(7) 0.039(6) 0.025(5) 0.010(4) -0.011(5) -0.025(5)
C25 0.040(7) 0.054(7) 0.038(6) 0.006(5) 0.006(5) -0.011(5)
C26 0.029(6) 0.061(8) 0.044(7) 0.002(6) -0.003(5) -0.005(5)
C27 0.035(6) 0.040(6) 0.035(6) 0.003(5) -0.007(5) -0.005(5)
C28 0.053(7) 0.053(7) 0.036(6) 0.012(5) -0.004(5) -0.005(6)
C29 0.029(5) 0.030(5) 0.033(6) 0.000(4) -0.009(4) -0.001(4)
C30 0.035(6) 0.043(6) 0.045(7) -0.003(5) -0.004(5) 0.002(5)
C31 0.040(6) 0.040(6) 0.042(6) 0.005(5) 0.004(5) 0.001(5)
C32 0.044(7) 0.041(7) 0.041(6) 0.001(5) -0.007(5) 0.012(5)
C33 0.039(6) 0.045(7) 0.041(6) 0.011(5) -0.006(5) -0.001(5)
C34 0.040(6) 0.028(6) 0.033(6) 0.002(4) -0.012(5) -0.002(5)
C35 0.032(6) 0.034(6) 0.027(5) -0.004(4) -0.010(4) 0.001(5)
C36 0.035(6) 0.027(5) 0.036(6) -0.004(4) -0.009(4) 0.009(4)
C37 0.028(5) 0.031(6) 0.040(6) -0.004(4) -0.014(4) 0.000(4)
C38 0.036(6) 0.039(6) 0.055(7) -0.011(5) -0.018(5) 0.003(5)
C39 0.050(8) 0.044(7) 0.066(8) -0.015(6) -0.008(6) 0.008(6)
C40 0.048(8) 0.049(8) 0.071(8) -0.024(6) -0.022(6) 0.004(6)
C41 0.038(7) 0.044(7) 0.060(8) -0.012(6) -0.006(5) 0.004(5)
C42 0.061(10) 0.058(9) 0.107(12) -0.010(8) 0.002(8) 0.004(7)
C43 0.045(7) 0.057(8) 0.040(7) 0.010(5) 0.002(5) 0.004(6)
C44 0.052(8) 0.045(7) 0.060(8) 0.022(6) -0.003(6) 0.018(6)
C45 0.065(9) 0.044(8) 0.093(11) 0.007(7) -0.014(8) 0.006(7)
C46 0.074(10) 0.027(7) 0.096(11) 0.007(6) -0.019(8) 0.010(6)
C47 0.047(7) 0.040(7) 0.062(8) 0.017(6) -0.011(6) -0.007(6)
C48 0.035(6) 0.060(8) 0.044(7) 0.022(6) 0.001(5) 0.016(6)
C49 0.043(7) 0.049(7) 0.031(6) 0.004(5) -0.012(5) -0.013(6)
C50 0.046(7) 0.059(8) 0.039(7) 0.000(5) -0.004(5) 0.004(6)
C51 0.040(7) 0.054(7) 0.036(6) -0.002(5) -0.011(5) -0.005(6)
C52 0.060(9) 0.054(8) 0.060(8) -0.003(6) -0.013(6) 0.002(7)
C53 0.046(8) 0.062(9) 0.117(13) -0.020(8) -0.018(8) -0.012(7)
C54 0.054(9) 0.079(11) 0.083(10) -0.014(8) -0.018(7) 0.005(8)
C55 0.042(7) 0.066(9) 0.078(9) -0.018(7) -0.025(6) -0.011(6)
C56 0.082(11) 0.043(8) 0.115(13) -0.023(8) -0.004(9) -0.003(7)
C57 0.031(6) 0.035(6) 0.026(5) 0.007(4) -0.008(4) 0.004(5)
C58 0.056(9) 0.108(12) 0.043(8) -0.016(8) -0.006(6) 0.013(8)
C59 0.23(3) 0.34(4) 0.089(17) -0.04(2) -0.034(18) 0.17(3)
C60 0.126(18) 0.16(2) 0.078(13) 0.032(14) -0.006(12) 0.062(15)
C61 0.084(11) 0.061(9) 0.067(9) -0.018(7) 0.002(8) -0.005(8)
C62 0.072(9) 0.051(9) 0.056(8) 0.013(6) -0.018(7) 0.011(7)
C63 0.128(18) 0.083(14) 0.163(19) 0.006(13) 0.046(14) -0.017(12)
C64 0.082(14) 0.095(15) 0.142(18) -0.001(13) 0.041(12) -0.025(12)
C65 0.100(12) 0.040(7) 0.075(10) -0.004(7) -0.010(8) 0.009(7)
C66 0.071(11) 0.064(10) 0.117(13) -0.017(9) 0.007(9) -0.018(8)
C67 0.24(4) 0.58(8) 0.59(8) 0.40(7) 0.29(5) 0.33(5)
C68 0.129(17) 0.046(9) 0.19(2) -0.026(11) 0.054(14) -0.004(10)

loop_
_atom_type_symbol
_atom_type_description
_atom_type_scat_dispersion_real
_atom_type_scat_dispersion_imag
_atom_type_scat_source
C C 0.0033 0.0016 'International Tables Vol C Tables 4.2.6.8 and 6.1.1.4'
H H 0.0000 0.0000 'International Tables Vol C Tables 4.2.6.8 and 6.1.1.4'
N N 0.0061 0.0033 'International Tables Vol C Tables 4.2.6.8 and 6.1.1.4'
O O 0.0106 0.0060 'International Tables Vol C Tables 4.2.6.8 and 6.1.1.4'
S S 0.1246 0.1234 'International Tables Vol C Tables 4.2.6.8 and 6.1.1.4'
Dy Dy -0.1892 4.4098 'International Tables Vol C Tables 4.2.6.8 and 6.1.1.4'

loop_
_geom_angle_atom_site_label_1
_geom_angle_atom_site_label_2
_geom_angle_atom_site_label_3
_geom_angle
_geom_angle_site_symmetry_3
O13 Dy1 O1 81.6(2) .
O13 Dy1 O4 75.7(2) .
O1 Dy1 O4 143.0(2) .
O13 Dy1 O5 120.3(2) .
O1 Dy1 O5 70.4(2) .
O4 Dy1 O5 96.4(2) .
O13 Dy1 O14 54.3(2) .
O1 Dy1 O14 68.8(2) .
O4 Dy1 O14 74.2(2) .
O5 Dy1 O14 66.4(2) .
O13 Dy1 N2 77.0(3) .
O1 Dy1 N2 63.2(2) .
O4 Dy1 N2 136.0(3) .
O5 Dy1 N2 127.2(2) .
O14 Dy1 N2 114.8(2) .
O13 Dy1 N6 137.9(2) .
O1 Dy1 N6 139.2(2) .
O4 Dy1 N6 64.1(2) .
O5 Dy1 N6 78.0(2) .
O14 Dy1 N6 120.7(2) .
N2 Dy1 N6 124.5(3) .
O13 Dy1 N5 152.9(2) .
O1 Dy1 N5 86.5(2) .
O4 Dy1 N5 125.4(2) .
O5 Dy1 N5 77.6(2) .
O14 Dy1 N5 141.3(2) .
N2 Dy1 N5 75.8(3) .
N6 Dy1 N5 61.6(2) .
O13 Dy1 N1 89.8(2) .
O1 Dy1 N1 125.3(2) .
O4 Dy1 N1 83.8(2) .
O5 Dy1 N1 149.2(2) .
O14 Dy1 N1 141.3(2) .
N2 Dy1 N1 62.3(2) .
N6 Dy1 N1 74.4(2) .
N5 Dy1 N1 77.3(2) .
O13 Dy1 Dy2 84.25(15) .
O1 Dy1 Dy2 40.54(15) .
O4 Dy1 Dy2 107.51(16) .
O5 Dy1 Dy2 41.08(14) .
O14 Dy1 Dy2 40.09(15) .
N2 Dy1 Dy2 103.28(18) .
N6 Dy1 Dy2 118.58(17) .
N5 Dy1 Dy2 102.30(17) .
N1 Dy1 Dy2 165.36(17) .
O8 Dy2 O2 142.4(2) .
O8 Dy2 O14 94.2(2) .
O2 Dy2 O14 81.0(2) .
O8 Dy2 O1 142.7(2) .
O2 Dy2 O1 70.5(2) .
O14 Dy2 O1 70.2(2) .
O8 Dy2 O7 75.1(2) .
O2 Dy2 O7 67.3(2) .
O14 Dy2 O7 81.4(2) .
O1 Dy2 O7 132.0(2) .
O8 Dy2 N17 91.4(3) .
O2 Dy2 N17 85.5(3) .
O14 Dy2 N17 164.2(3) .
O1 Dy2 N17 112.9(3) .
O7 Dy2 N17 85.8(3) .
O8 Dy2 O5 72.2(2) .
O2 Dy2 O5 136.3(2) .
O14 Dy2 O5 67.9(2) .
O1 Dy2 O5 70.5(2) .
O7 Dy2 O5 132.5(2) .
N17 Dy2 O5 127.9(3) .
O8 Dy2 O6 96.5(2) .
O2 Dy2 O6 117.7(2) .
O14 Dy2 O6 122.2(2) .
O1 Dy2 O6 67.3(2) .
O7 Dy2 O6 155.9(2) .
N17 Dy2 O6 71.7(3) .
O5 Dy2 O6 62.1(2) .
O8 Dy2 Dy1 105.88(16) .
O2 Dy2 Dy1 95.29(16) .
O14 Dy2 Dy1 41.86(15) .
O1 Dy2 Dy1 40.49(14) .
O7 Dy2 Dy1 123.22(15) .
N17 Dy2 Dy1 148.9(2) .
O5 Dy2 Dy1 41.25(15) .
O6 Dy2 Dy1 80.68(15) .
O8 Dy2 Dy3 109.51(17) .
O2 Dy2 Dy3 34.43(16) .
O14 Dy2 Dy3 67.61(14) .
O1 Dy2 Dy3 95.91(16) .
O7 Dy2 Dy3 36.47(15) .
N17 Dy2 Dy3 96.6(2) .
O5 Dy2 Dy3 135.44(15) .
O6 Dy2 Dy3 151.87(14) .
Dy1 Dy2 Dy3 101.479(15) .
O15 Dy3 O2 76.3(2) .
O15 Dy3 O10 155.0(2) .
O2 Dy3 O10 120.1(2) .
O15 Dy3 O7 90.7(2) .
O2 Dy3 O7 66.4(2) .
O10 Dy3 O7 80.7(2) .
O15 Dy3 N14 128.2(3) .
O2 Dy3 N14 118.3(2) .
O10 Dy3 N14 63.4(3) .
O7 Dy3 N14 141.1(3) .
O15 Dy3 N10 85.3(2) .
O2 Dy3 N10 125.9(2) .
O10 Dy3 N10 69.9(2) .
O7 Dy3 N10 63.4(2) .
N14 Dy3 N10 113.1(3) .
O15 Dy3 N9 72.0(2) .
O2 Dy3 N9 146.5(2) .
O10 Dy3 N9 93.4(3) .
O7 Dy3 N9 124.0(2) .
N14 Dy3 N9 75.2(3) .
N10 Dy3 N9 62.4(3) .
O15 Dy3 N13 74.8(2) .
O2 Dy3 N13 78.5(2) .
O10 Dy3 N13 124.6(3) .
O7 Dy3 N13 144.4(2) .
N14 Dy3 N13 62.2(3) .
N10 Dy3 N13 144.0(3) .
N9 Dy3 N13 82.8(3) .
O15 Dy3 O3 127.5(2) .
O2 Dy3 O3 57.27(19) .
O10 Dy3 O3 76.5(2) .
O7 Dy3 O3 91.9(2) .
N14 Dy3 O3 66.5(2) .
N10 Dy3 O3 140.7(2) .
N9 Dy3 O3 141.0(2) .
N13 Dy3 O3 73.2(2) .
O15 Dy3 Dy2 70.67(16) .
O2 Dy3 Dy2 33.73(15) .
O10 Dy3 Dy2 111.60(18) .
O7 Dy3 Dy2 36.20(15) .
N14 Dy3 Dy2 148.0(2) .
N10 Dy3 Dy2 92.18(19) .
N9 Dy3 Dy2 136.15(18) .
N13 Dy3 Dy2 108.43(19) .
O3 Dy3 Dy2 81.48(13) .
C1 N1 C5 115.8(8) .
C1 N1 Dy1 118.3(6) .
C5 N1 Dy1 124.6(6) .
C6 N2 N3 113.5(8) .
C6 N2 Dy1 126.2(6) .
N3 N2 Dy1 120.2(5) .
C7 N3 N2 108.9(8) .
C19 N5 C15 116.5(9) .
C19 N5 Dy1 122.1(7) .
C15 N5 Dy1 121.4(6) .
C20 N6 N7 116.1(7) .
C20 N6 Dy1 124.1(6) .
N7 N6 Dy1 115.2(5) .
C21 N7 N6 116.6(7) .
C29 N9 C33 116.2(9) .
C29 N9 Dy3 119.6(6) .
C33 N9 Dy3 124.0(7) .
C34 N10 N11 115.0(8) .
C34 N10 Dy3 122.3(6) .
N11 N10 Dy3 118.8(6) .
C35 N11 N10 110.8(8) .
C47 N13 C43 117.5(10) .
C47 N13 Dy3 123.4(7) .
C43 N13 Dy3 119.1(7) .
C48 N14 N15 113.5(9) .
C48 N14 Dy3 125.9(8) .
N15 N14 Dy3 120.7(7) .
C49 N15 N14 110.3(9) .
C58 N17 Dy2 174.2(10) .
C7 O1 Dy1 119.1(6) .
C7 O1 Dy2 133.7(6) .
Dy1 O1 Dy2 99.0(2) .
C9 O2 Dy2 122.5(6) .
C9 O2 Dy3 124.9(6) .
Dy2 O2 Dy3 111.8(2) .
C10 O3 C14 116.2(8) .
C10 O3 Dy3 107.8(5) .
C14 O3 Dy3 129.3(6) .
C21 O4 Dy1 123.1(6) .
C23 O5 Dy2 118.0(5) .
C23 O5 Dy1 129.9(5) .
Dy2 O5 Dy1 97.7(2) .
C24 O6 C28 117.5(8) .
C24 O6 Dy2 113.9(5) .
C28 O6 Dy2 127.0(6) .
C35 O7 Dy2 127.3(6) .
C35 O7 Dy3 119.4(6) .
Dy2 O7 Dy3 107.3(2) .
C37 O8 Dy2 128.6(5) .
C38 O9 C42 111.6(9) .
C49 O10 Dy3 119.2(7) .
C52 O12 C56 116.0(10) .
C57 O13 Dy1 96.1(5) .
C57 O14 Dy2 125.2(5) .
C57 O14 Dy1 93.0(5) .
Dy2 O14 Dy1 98.0(2) .
C57 O15 Dy3 131.1(6) .
N1 C1 C2 123.2(9) .
N1 C1 C6 114.6(8) .
C2 C1 C6 122.2(9) .
C3 C2 C1 119.2(10) .
C2 C3 C4 119.7(11) .
C5 C4 C3 116.6(11) .
N1 C5 C4 125.5(10) .
N2 C6 N4 123.6(9) .
N2 C6 C1 117.0(8) .
N4 C6 C1 119.3(9) .
O1 C7 N3 124.4(9) .
O1 C7 C8 118.8(9) .
N3 C7 C8 116.8(9) .
C9 C8 C13 120.3(9) .
C9 C8 C7 118.1(8) .
C13 C8 C7 121.3(10) .
O2 C9 C8 123.9(8) .
O2 C9 C10 116.7(9) .
C8 C9 C10 119.4(9) .
C11 C10 O3 127.1(9) .
C11 C10 C9 120.0(10) .
O3 C10 C9 112.8(8) .
C10 C11 C12 119.9(10) .
C13 C12 C11 121.3(10) .
C12 C13 C8 119.1(11) .
N5 C15 C16 123.4(9) .
N5 C15 C20 114.1(8) .
C16 C15 C20 122.4(9) .
C17 C16 C15 118.4(10) .
C16 C17 C18 120.4(11) .
C17 C18 C19 117.1(10) .
N5 C19 C18 123.9(10) .
N6 C20 N8 126.1(9) .
N6 C20 C15 113.8(8) .
N8 C20 C15 120.0(9) .
O4 C21 N7 120.7(9) .
O4 C21 C22 122.1(9) 3_756
N7 C21 C22 117.0(8) 3_756
C27 C22 C23 120.1(9) .
C27 C22 C21 118.2(9) 3_756
C23 C22 C21 121.3(9) 3_756
O5 C23 C22 124.6(8) .
O5 C23 C24 119.5(8) .
C22 C23 C24 115.9(9) .
C25 C24 O6 126.2(9) .
C25 C24 C23 123.5(10) .
O6 C24 C23 110.2(9) .
C24 C25 C26 118.4(10) .
C27 C26 C25 119.8(10) .
C26 C27 C22 121.6(10) .
N9 C29 C30 122.0(9) .
N9 C29 C34 114.7(9) .
C30 C29 C34 122.7(9) .
C29 C30 C31 120.1(10) .
C32 C31 C30 118.1(10) .
C33 C32 C31 118.7(10) .
C32 C33 N9 124.8(10) .
N10 C34 N12 125.9(10) .
N10 C34 C29 115.2(9) .
N12 C34 C29 118.9(9) .
N11 C35 O7 124.0(9) .
N11 C35 C36 116.8(9) .
O7 C35 C36 119.2(9) .
C37 C36 C41 119.8(9) .
C37 C36 C35 119.9(9) .
C41 C36 C35 120.3(9) .
O8 C37 C36 120.6(9) .
O8 C37 C38 120.6(9) .
C36 C37 C38 118.7(9) .
O9 C38 C39 119.6(10) .
O9 C38 C37 119.8(9) .
C39 C38 C37 120.2(10) .
C38 C39 C40 121.0(11) .
C41 C40 C39 118.7(11) .
C40 C41 C36 121.5(11) .
N13 C43 C44 120.7(11) .
N13 C43 C48 114.8(10) .
C44 C43 C48 124.5(11) .
C45 C44 C43 120.1(11) .
C44 C45 C46 118.9(12) .
C47 C46 C45 118.7(13) .
N13 C47 C46 124.1(11) .
N14 C48 N16 120.9(12) .
N14 C48 C43 118.1(10) .
N16 C48 C43 121.0(11) .
N15 C49 O10 123.9(10) .
N15 C49 C50 120.4(10) .
O10 C49 C50 115.7(10) .
C51 C50 C55 118.5(11) .
C51 C50 C49 122.3(10) .
C55 C50 C49 119.1(11) .
O11 C51 C50 124.2(10) .
O11 C51 C52 114.9(10) .
C50 C51 C52 120.8(11) .
O12 C52 C53 125.5(12) .
O12 C52 C51 114.9(11) .
C53 C52 C51 119.6(12) .
C52 C53 C54 119.2(12) .
C55 C54 C53 121.2(13) .
C54 C55 C50 120.5(13) .
O15 C57 O14 122.1(9) .
O15 C57 O13 122.1(9) .
O14 C57 O13 115.8(8) .
N17 C58 S1 179.0(15) .
N18 C60 C59 176(2) .
N19 C62 C61 178.1(14) .
N20 C64 C63 177(3) .

loop_
_geom_bond_atom_site_label_1
_geom_bond_atom_site_label_2
_geom_bond_distance
_geom_bond_site_symmetry_2
Dy1 O13 2.358(7) .
Dy1 O1 2.369(6) .
Dy1 O4 2.387(6) .
Dy1 O5 2.398(6) .
Dy1 O14 2.429(6) .
Dy1 N2 2.453(8) .
Dy1 N6 2.501(7) .
Dy1 N5 2.553(8) .
Dy1 N1 2.629(8) .
Dy1 Dy2 3.6046(6) .
Dy2 O8 2.211(6) .
Dy2 O2 2.294(6) .
Dy2 O14 2.345(6) .
Dy2 O1 2.372(6) .
Dy2 O7 2.372(6) .
Dy2 N17 2.389(10) .
Dy2 O5 2.390(6) .
Dy2 O6 2.612(7) .
Dy2 Dy3 3.8340(7) .
Dy3 O15 2.308(6) .
Dy3 O2 2.335(6) .
Dy3 O10 2.338(7) .
Dy3 O7 2.387(6) .
Dy3 N14 2.451(9) .
Dy3 N10 2.463(8) .
Dy3 N9 2.547(9) .
Dy3 N13 2.628(8) .
Dy3 O3 2.903(6) .
N1 C1 1.330(12) .
N1 C5 1.333(12) .
N2 C6 1.274(12) .
N2 N3 1.416(10) .
N3 C7 1.317(13) .
N4 C6 1.334(12) .
N5 C19 1.341(12) .
N5 C15 1.345(12) .
N6 C20 1.285(12) .
N6 N7 1.390(10) .
N7 C21 1.334(12) .
N8 C20 1.334(11) .
N9 C29 1.342(12) .
N9 C33 1.351(13) .
N10 C34 1.289(12) .
N10 N11 1.415(11) .
N11 C35 1.304(12) .
N12 C34 1.349(12) .
N13 C47 1.323(13) .
N13 C43 1.360(13) .
N14 C48 1.311(13) .
N14 N15 1.382(12) .
N15 C49 1.283(13) .
N16 C48 1.368(13) .
N17 C58 1.131(14) .
N18 C60 1.13(2) .
N19 C62 1.110(15) .
N20 C64 1.14(2) .
O1 C7 1.301(11) .
O2 C9 1.341(11) .
O3 C10 1.367(12) .
O3 C14 1.433(12) .
O4 C21 1.239(11) .
O5 C23 1.334(10) .
O6 C24 1.418(12) .
O6 C28 1.424(11) .
O7 C35 1.307(11) .
O8 C37 1.343(11) .
O9 C38 1.371(12) .
O9 C42 1.404(15) .
O10 C49 1.346(12) .
O11 C51 1.345(12) .
O12 C52 1.365(14) .
O12 C56 1.419(14) .
O13 C57 1.295(11) .
O14 C57 1.287(11) .
O15 C57 1.267(11) .
O16 C65 1.423(13) .
O17 C66 1.412(15) .
O18 C67 1.36(3) .
O19 C68 1.412(17) .
S1 C58 1.621(13) .
C1 C2 1.375(14) .
C1 C6 1.491(13) .
C2 C3 1.351(15) .
C3 C4 1.381(16) .
C4 C5 1.365(14) .
C7 C8 1.494(14) .
C8 C9 1.381(14) .
C8 C13 1.392(14) .
C9 C10 1.426(13) .
C10 C11 1.355(14) .
C11 C12 1.392(16) .
C12 C13 1.379(16) .
C15 C16 1.381(14) .
C15 C20 1.504(13) .
C16 C17 1.371(15) .
C17 C18 1.373(16) .
C18 C19 1.400(15) .
C21 C22 1.476(13) 3_756
C22 C27 1.385(13) .
C22 C23 1.405(13) .
C22 C21 1.476(13) 3_756
C23 C24 1.433(13) .
C24 C25 1.354(15) .
C25 C26 1.406(15) .
C26 C27 1.379(14) .
C29 C30 1.378(14) .
C29 C34 1.471(13) .
C30 C31 1.381(14) .
C31 C32 1.369(14) .
C32 C33 1.351(15) .
C35 C36 1.485(13) .
C36 C37 1.394(13) .
C36 C41 1.395(14) .
C37 C38 1.409(14) .
C38 C39 1.376(15) .
C39 C40 1.398(16) .
C40 C41 1.371(15) .
C43 C44 1.397(15) .
C43 C48 1.439(16) .
C44 C45 1.350(17) .
C45 C46 1.378(17) .
C46 C47 1.364(15) .
C49 C50 1.448(15) .
C50 C51 1.366(16) .
C50 C55 1.423(15) .
C51 C52 1.421(16) .
C52 C53 1.377(17) .
C53 C54 1.401(18) .
C54 C55 1.349(17) .
C59 C60 1.47(3) .
C61 C62 1.454(18) .
C63 C64 1.45(3) .
